data_2227293
loop_
_publ_author_name
'Ge, Yu-Hua'
'Han, Pei'
'Wei, Ping'
'Ou-yang, Ping-Kai'

_publ_section_title
;
 4-(1<i>H</i>-Tetrazol-5-yl)-1<i>H</i>-indole
;
_journal_coeditor_code BX2301
_journal_issue 9
_journal_name_full 'Acta Crystallographica Section E'
_journal_page_first o2390
_journal_paper_doi 10.1107/S1600536810033271
_journal_volume 66
_journal_year 2010
_chemical_formula_iupac 'C9 H7 N5'
_chemical_formula_moiety 'C9 H7 N5'
_chemical_formula_sum 'C9 H7 N5'
_chemical_formula_weight 185.20
_chemical_name_systematic
;
4-(1<i>H</i>-tetrazol-5-yl)-1<i>H</i>-indole
;
_space_group_IT_number 2
_symmetry_cell_setting triclinic
_symmetry_space_group_name_Hall '-P 1'
_symmetry_space_group_name_H-M 'P -1'
_atom_sites_solution_hydrogens geom
_atom_sites_solution_primary direct
_atom_sites_solution_secondary difmap
_audit_creation_method SHELXL-97
_cell_angle_alpha 83.204(3)
_cell_angle_beta 65.712(6)
_cell_angle_gamma 87.627(3)
_cell_formula_units_Z 4
_cell_length_a 9.6535(7)
_cell_length_b 9.8444(4)
_cell_length_c 9.9672(7)
_cell_measurement_reflns_used 2795
_cell_measurement_temperature 293(2)
_cell_measurement_theta_max 27.4835
_cell_measurement_theta_min 3.0957
_cell_volume 857.28(10)
_computing_cell_refinement 'CrystalClear (Rigaku, 2005)'
_computing_data_collection 'CrystalClear (Rigaku, 2005)'
_computing_data_reduction 'CrystalClear (Rigaku, 2005)'
_computing_molecular_graphics 'SHELXTL (Sheldrick, 2008)'
_computing_publication_material 'SHELXTL (Sheldrick, 2008)'
_computing_structure_refinement 'SHELXL97 (Sheldrick, 2008)'
_computing_structure_solution 'SHELXS97 (Sheldrick, 2008)'
_diffrn_ambient_temperature 293(2)
_diffrn_detector_area_resol_mean 13.6612
_diffrn_measured_fraction_theta_full 0.986
_diffrn_measured_fraction_theta_max 0.986
_diffrn_measurement_device_type 'Bruker SMART 1K CCD area-detector'
_diffrn_measurement_method CCD_Profile_fitting
_diffrn_radiation_monochromator graphite
_diffrn_radiation_source 'fine-focus sealed tube'
_diffrn_radiation_type MoK\a
_diffrn_radiation_wavelength 0.71073
_diffrn_reflns_av_R_equivalents 0.0370
_diffrn_reflns_av_sigmaI/netI 0.0461
_diffrn_reflns_limit_h_max 11
_diffrn_reflns_limit_h_min -11
_diffrn_reflns_limit_k_max 11
_diffrn_reflns_limit_k_min -11
_diffrn_reflns_limit_l_max 11
_diffrn_reflns_limit_l_min -11
_diffrn_reflns_number 6939
_diffrn_reflns_theta_full 25.01
_diffrn_reflns_theta_max 25.01
_diffrn_reflns_theta_min 3.09
_diffrn_standards_number 0
_exptl_absorpt_coefficient_mu 0.096
_exptl_absorpt_correction_T_max 1.0000
_exptl_absorpt_correction_T_min 0.7371
_exptl_absorpt_correction_type multi-scan
_exptl_absorpt_process_details '(CrystalClear; Rigaku, 2005)'
_exptl_crystal_colour Yellow
_exptl_crystal_density_diffrn 1.435
_exptl_crystal_density_method 'not measured'
_exptl_crystal_description Prism
_exptl_crystal_F_000 384
_exptl_crystal_size_max 0.3000
_exptl_crystal_size_mid 0.1500
_exptl_crystal_size_min 0.1500
_refine_diff_density_max 0.394
_refine_diff_density_min -0.297
_refine_ls_extinction_method none
_refine_ls_goodness_of_fit_ref 1.017
_refine_ls_hydrogen_treatment constr
_refine_ls_matrix_type full
_refine_ls_number_parameters 253
_refine_ls_number_reflns 2990
_refine_ls_number_restraints 0
_refine_ls_restrained_S_all 1.017
_refine_ls_R_factor_all 0.0892
_refine_ls_R_factor_gt 0.0761
_refine_ls_shift/su_max 0.000
_refine_ls_shift/su_mean 0.000
_refine_ls_structure_factor_coef Fsqd
_refine_ls_weighting_details 'calc w=1/[\s^2^(Fo^2^)+(0.1252P)^2^+1.2926P] where P=(Fo^2^+2Fc^2^)/3'
_refine_ls_weighting_scheme calc
_refine_ls_wR_factor_gt 0.2291
_refine_ls_wR_factor_ref 0.2399
_reflns_number_gt 2403
_reflns_number_total 2990
_reflns_threshold_expression I>2sigma(I)
_cod_data_source_file bx2301.cif
_cod_data_source_block I
_cod_original_cell_volume 857.28(9)
_cod_database_code 2227293
_cod_database_fobs_code 2227293

loop_
_symmetry_equiv_pos_as_xyz
'x, y, z'
'-x, -y, -z'

loop_
_atom_site_type_symbol
_atom_site_label
_atom_site_fract_x
_atom_site_fract_y
_atom_site_fract_z
_atom_site_U_iso_or_equiv
_atom_site_adp_type
_atom_site_calc_flag
_atom_site_refinement_flags
_atom_site_occupancy
_atom_site_disorder_assembly
_atom_site_disorder_group
C C1 0.1822(4) 0.5189(4) 0.2581(4) 0.0371(8) Uani d . 1 . .
C C2 0.1565(4) 0.5725(4) 0.1253(4) 0.0397(9) Uani d . 1 . .
C C3 0.2419(4) 0.5213(4) -0.0106(4) 0.0411(9) Uani d . 1 . .
C C4 0.3642(5) 0.4250(4) -0.0615(5) 0.0527(11) Uani d . 1 . .
H H4B 0.4128 0.3779 -0.0068 0.063 Uiso calc R 1 . .
C C5 0.3934(5) 0.4173(5) -0.2057(5) 0.0574(11) Uani d . 1 . .
H H5B 0.4667 0.3614 -0.2667 0.069 Uiso calc R 1 . .
C C6 0.2055(5) 0.5708(4) -0.1327(4) 0.0435(9) Uani d . 1 . .
C C7 0.0930(5) 0.6655(4) -0.1257(5) 0.0479(10) Uani d . 1 . .
H H7B 0.0734 0.6951 -0.2083 0.057 Uiso calc R 1 . .
C C8 0.0109(5) 0.7143(4) 0.0100(5) 0.0489(10) Uani d . 1 . .
H H8B -0.0661 0.7774 0.0196 0.059 Uiso calc R 1 . .
C C9 0.0433(4) 0.6690(4) 0.1319(4) 0.0405(9) Uani d . 1 . .
H H9B -0.0124 0.7042 0.2212 0.049 Uiso calc R 1 . .
C C10 0.2369(4) 0.9946(3) 0.2932(4) 0.0361(8) Uani d . 1 . .
C C11 0.3995(4) 0.9972(4) 0.2597(4) 0.0369(8) Uani d . 1 . .
C C12 0.4597(4) 0.9141(4) 0.3474(4) 0.0364(8) Uani d . 1 . .
C C13 0.3959(5) 0.8222(4) 0.4804(4) 0.0427(9) Uani d . 1 . .
H H13A 0.2940 0.7979 0.5327 0.051 Uiso calc R 1 . .
C C14 0.5141(5) 0.7769(4) 0.5158(5) 0.0484(10) Uani d . 1 . .
H H14A 0.5046 0.7167 0.5984 0.058 Uiso calc R 1 . .
C C15 0.6195(4) 0.9196(4) 0.3068(4) 0.0400(9) Uani d . 1 . .
C C16 0.7170(5) 1.0037(4) 0.1850(5) 0.0506(10) Uani d . 1 . .
H H16A 0.8210 1.0050 0.1601 0.061 Uiso calc R 1 . .
C C17 0.6541(5) 1.0853(5) 0.1024(5) 0.0531(11) Uani d . 1 . .
H H17A 0.7168 1.1432 0.0209 0.064 Uiso calc R 1 . .
C C18 0.4975(5) 1.0825(4) 0.1391(5) 0.0466(10) Uani d . 1 . .
H H18A 0.4583 1.1389 0.0816 0.056 Uiso calc R 1 . .
N N1 0.1790(4) 0.5964(3) 0.3603(3) 0.0386(7) Uani d . 1 . .
H H1A 0.1685 0.6838 0.3552 0.046 Uiso calc R 1 . .
N N2 0.1950(4) 0.5168(3) 0.4730(4) 0.0446(8) Uani d . 1 . .
N N3 0.2064(4) 0.3928(3) 0.4385(4) 0.0467(8) Uani d . 1 . .
N N4 0.2006(4) 0.3901(3) 0.3040(4) 0.0435(8) Uani d . 1 . .
N N5 0.3005(4) 0.5030(4) -0.2493(4) 0.0547(9) Uani d . 1 . .
H H5A 0.3015 0.5130 -0.3365 0.066 Uiso calc R 1 . .
N N9 0.1456(3) 0.8869(3) 0.3328(4) 0.0400(8) Uani d . 1 . .
N N8 0.0065(4) 0.9348(3) 0.3460(4) 0.0469(8) Uani d . 1 . .
N N7 0.0106(4) 1.0667(3) 0.3174(4) 0.0467(8) Uani d . 1 . .
N N6 0.1544(4) 1.1054(3) 0.2838(4) 0.0412(8) Uani d . 1 . .
H H6A 0.1880 1.1883 0.2601 0.049 Uiso calc R 1 . .
N N10 0.6481(4) 0.8330(3) 0.4119(4) 0.0470(8) Uani d . 1 . .
H H10A 0.7363 0.8168 0.4121 0.056 Uiso calc R 1 . .

loop_
_atom_site_aniso_label
_atom_site_aniso_U_11
_atom_site_aniso_U_22
_atom_site_aniso_U_33
_atom_site_aniso_U_12
_atom_site_aniso_U_13
_atom_site_aniso_U_23
C1 0.040(2) 0.0331(18) 0.039(2) -0.0061(15) -0.0166(16) -0.0030(15)
C2 0.044(2) 0.0339(18) 0.045(2) -0.0051(16) -0.0215(18) -0.0025(15)
C3 0.041(2) 0.040(2) 0.043(2) -0.0047(16) -0.0178(17) -0.0036(16)
C4 0.049(2) 0.042(2) 0.069(3) 0.0052(18) -0.025(2) -0.011(2)
C5 0.056(3) 0.057(3) 0.052(3) 0.000(2) -0.013(2) -0.014(2)
C6 0.051(2) 0.048(2) 0.034(2) -0.0138(18) -0.0212(17) 0.0030(16)
C7 0.054(2) 0.049(2) 0.050(2) -0.0084(19) -0.032(2) 0.0047(18)
C8 0.043(2) 0.042(2) 0.065(3) -0.0011(17) -0.027(2) -0.0027(19)
C9 0.038(2) 0.0358(19) 0.048(2) 0.0008(15) -0.0181(17) -0.0065(16)
C10 0.043(2) 0.0288(17) 0.044(2) 0.0036(15) -0.0243(17) -0.0075(15)
C11 0.0369(19) 0.0323(18) 0.044(2) 0.0016(15) -0.0188(16) -0.0067(15)
C12 0.0382(19) 0.0326(18) 0.043(2) 0.0034(15) -0.0198(16) -0.0081(15)
C13 0.046(2) 0.040(2) 0.043(2) 0.0027(16) -0.0186(18) -0.0048(16)
C14 0.053(2) 0.050(2) 0.047(2) 0.0083(19) -0.027(2) -0.0031(18)
C15 0.0348(19) 0.040(2) 0.050(2) 0.0055(15) -0.0217(17) -0.0128(17)
C16 0.041(2) 0.052(2) 0.058(3) -0.0035(18) -0.019(2) -0.011(2)
C17 0.050(2) 0.055(2) 0.052(2) -0.010(2) -0.019(2) 0.0002(19)
C18 0.051(2) 0.040(2) 0.051(2) -0.0028(17) -0.026(2) 0.0036(17)
N1 0.0492(18) 0.0278(15) 0.0448(18) 0.0002(13) -0.0255(15) -0.0034(12)
N2 0.059(2) 0.0448(19) 0.0367(17) -0.0017(15) -0.0272(16) 0.0015(14)
N3 0.058(2) 0.0412(18) 0.049(2) 0.0004(15) -0.0331(17) 0.0069(14)
N4 0.051(2) 0.0360(17) 0.0468(19) 0.0025(14) -0.0231(16) -0.0047(14)
N5 0.061(2) 0.063(2) 0.0390(19) -0.0047(18) -0.0200(17) -0.0027(16)
N9 0.0388(17) 0.0334(16) 0.055(2) 0.0025(13) -0.0259(15) -0.0060(14)
N8 0.0436(19) 0.0404(18) 0.065(2) 0.0011(14) -0.0299(17) -0.0063(16)
N7 0.0447(19) 0.0421(18) 0.059(2) 0.0022(14) -0.0278(17) -0.0018(15)
N6 0.0442(18) 0.0301(15) 0.056(2) 0.0027(13) -0.0278(16) -0.0020(13)
N10 0.0412(18) 0.053(2) 0.057(2) 0.0129(15) -0.0305(17) -0.0113(16)

loop_
_atom_type_symbol
_atom_type_description
_atom_type_scat_dispersion_real
_atom_type_scat_dispersion_imag
_atom_type_scat_source
C C 0.0033 0.0016 'International Tables Vol C Tables 4.2.6.8 and 6.1.1.4'
H H 0.0000 0.0000 'International Tables Vol C Tables 4.2.6.8 and 6.1.1.4'
N N 0.0061 0.0033 'International Tables Vol C Tables 4.2.6.8 and 6.1.1.4'

loop_
_geom_angle_atom_site_label_1
_geom_angle_atom_site_label_2
_geom_angle_atom_site_label_3
_geom_angle_site_symmetry_1
_geom_angle_site_symmetry_3
_geom_angle
_geom_angle_publ_flag
N4 C1 N1 . . 107.9(3) ?
N4 C1 C2 . . 128.4(3) ?
N1 C1 C2 . . 123.5(3) ?
C9 C2 C3 . . 118.4(4) ?
C9 C2 C1 . . 121.9(3) ?
C3 C2 C1 . . 119.7(3) ?
C2 C3 C6 . . 117.1(4) ?
C2 C3 C4 . . 135.0(4) ?
C6 C3 C4 . . 107.9(4) ?
C5 C4 C3 . . 105.7(4) ?
C5 C4 H4B . . 127.2 ?
C3 C4 H4B . . 127.2 ?
C4 C5 N5 . . 110.8(4) ?
C4 C5 H5B . . 124.6 ?
N5 C5 H5B . . 124.6 ?
N5 C6 C7 . . 129.9(4) ?
N5 C6 C3 . . 105.7(4) ?
C7 C6 C3 . . 124.4(4) ?
C6 C7 C8 . . 117.1(4) ?
C6 C7 H7B . . 121.4 ?
C8 C7 H7B . . 121.4 ?
C7 C8 C9 . . 120.3(4) ?
C7 C8 H8B . . 119.8 ?
C9 C8 H8B . . 119.8 ?
C8 C9 C2 . . 122.7(4) ?
C8 C9 H9B . . 118.7 ?
C2 C9 H9B . . 118.7 ?
N9 C10 N6 . . 107.4(3) ?
N9 C10 C11 . . 128.0(3) ?
N6 C10 C11 . . 124.6(3) ?
C18 C11 C12 . . 118.8(3) ?
C18 C11 C10 . . 120.0(3) ?
C12 C11 C10 . . 121.2(3) ?
C11 C12 C15 . . 118.3(3) ?
C11 C12 C13 . . 134.6(3) ?
C15 C12 C13 . . 107.0(3) ?
C14 C13 C12 . . 106.7(4) ?
C14 C13 H13A . . 126.7 ?
C12 C13 H13A . . 126.7 ?
N10 C14 C13 . . 110.2(4) ?
N10 C14 H14A . . 124.9 ?
C13 C14 H14A . . 124.9 ?
N10 C15 C16 . . 130.6(4) ?
N10 C15 C12 . . 106.8(3) ?
C16 C15 C12 . . 122.6(4) ?
C17 C16 C15 . . 117.7(4) ?
C17 C16 H16A . . 121.2 ?
C15 C16 H16A . . 121.2 ?
C16 C17 C18 . . 121.2(4) ?
C16 C17 H17A . . 119.4 ?
C18 C17 H17A . . 119.4 ?
C11 C18 C17 . . 121.4(4) ?
C11 C18 H18A . . 119.3 ?
C17 C18 H18A . . 119.3 ?
C1 N1 N2 . . 109.6(3) ?
C1 N1 H1A . . 125.2 ?
N2 N1 H1A . . 125.2 ?
N3 N2 N1 . . 105.8(3) ?
N2 N3 N4 . . 110.8(3) ?
C1 N4 N3 . . 105.9(3) ?
C5 N5 C6 . . 109.9(4) ?
C5 N5 H5A . . 125.0 ?
C6 N5 H5A . . 125.0 ?
C10 N9 N8 . . 106.6(3) ?
N7 N8 N9 . . 110.3(3) ?
N8 N7 N6 . . 106.3(3) ?
C10 N6 N7 . . 109.4(3) ?
C10 N6 H6A . . 125.3 ?
N7 N6 H6A . . 125.3 ?
C14 N10 C15 . . 109.3(3) ?
C14 N10 H10A . . 125.4 ?
C15 N10 H10A . . 125.4 ?

loop_
_geom_bond_atom_site_label_1
_geom_bond_atom_site_label_2
_geom_bond_site_symmetry_2
_geom_bond_distance
_geom_bond_publ_flag
C1 N4 . 1.326(5) ?
C1 N1 . 1.333(5) ?
C1 C2 . 1.479(5) ?
C2 C9 . 1.404(5) ?
C2 C3 . 1.407(5) ?
C3 C6 . 1.428(5) ?
C3 C4 . 1.441(6) ?
C4 C5 . 1.357(6) ?
C4 H4B . 0.9300 ?
C5 N5 . 1.369(6) ?
C5 H5B . 0.9300 ?
C6 N5 . 1.376(5) ?
C6 C7 . 1.386(6) ?
C7 C8 . 1.388(6) ?
C7 H7B . 0.9300 ?
C8 C9 . 1.396(6) ?
C8 H8B . 0.9300 ?
C9 H9B . 0.9300 ?
C10 N9 . 1.323(5) ?
C10 N6 . 1.341(4) ?
C10 C11 . 1.465(5) ?
C11 C18 . 1.392(5) ?
C11 C12 . 1.406(5) ?
C12 C15 . 1.427(5) ?
C12 C13 . 1.430(5) ?
C13 C14 . 1.370(6) ?
C13 H13A . 0.9300 ?
C14 N10 . 1.368(6) ?
C14 H14A . 0.9300 ?
C15 N10 . 1.382(5) ?
C15 C16 . 1.390(6) ?
C16 C17 . 1.381(6) ?
C16 H16A . 0.9300 ?
C17 C18 . 1.402(6) ?
C17 H17A . 0.9300 ?
C18 H18A . 0.9300 ?
N1 N2 . 1.350(4) ?
N1 H1A . 0.8600 ?
N2 N3 . 1.295(5) ?
N3 N4 . 1.369(4) ?
N5 H5A . 0.8600 ?
N9 N8 . 1.364(4) ?
N8 N7 . 1.295(4) ?
N7 N6 . 1.347(4) ?
N6 H6A . 0.8600 ?
N10 H10A . 0.8600 ?

loop_
_geom_hbond_atom_site_label_D
_geom_hbond_atom_site_label_H
_geom_hbond_atom_site_label_A
_geom_hbond_site_symmetry_A
_geom_hbond_distance_DH
_geom_hbond_distance_HA
_geom_hbond_distance_DA
_geom_hbond_angle_DHA
N1 H1A N9 1 0.86 2.00 2.858(4) 177.2
N6 H6A N4 1_565 0.86 2.10 2.899(4) 153.6

loop_
_geom_torsion_atom_site_label_1
_geom_torsion_atom_site_label_2
_geom_torsion_atom_site_label_3
_geom_torsion_atom_site_label_4
_geom_torsion_site_symmetry_1
_geom_torsion_site_symmetry_2
_geom_torsion_site_symmetry_3
_geom_torsion_site_symmetry_4
_geom_torsion
_geom_torsion_publ_flag
N4 C1 C2 C9 . . . . 133.5(4) ?
N1 C1 C2 C9 . . . . -41.2(5) ?
N4 C1 C2 C3 . . . . -43.3(6) ?
N1 C1 C2 C3 . . . . 142.1(4) ?
C9 C2 C3 C6 . . . . -0.7(5) ?
C1 C2 C3 C6 . . . . 176.2(3) ?
C9 C2 C3 C4 . . . . 179.7(4) ?
C1 C2 C3 C4 . . . . -3.4(6) ?
C2 C3 C4 C5 . . . . 178.1(4) ?
C6 C3 C4 C5 . . . . -1.5(4) ?
C3 C4 C5 N5 . . . . 0.9(5) ?
C2 C3 C6 N5 . . . . -178.3(3) ?
C4 C3 C6 N5 . . . . 1.4(4) ?
C2 C3 C6 C7 . . . . 0.4(6) ?
C4 C3 C6 C7 . . . . -180.0(4) ?
N5 C6 C7 C8 . . . . 178.0(4) ?
C3 C6 C7 C8 . . . . -0.3(6) ?
C6 C7 C8 C9 . . . . 0.5(6) ?
C7 C8 C9 C2 . . . . -0.9(6) ?
C3 C2 C9 C8 . . . . 1.0(5) ?
C1 C2 C9 C8 . . . . -175.8(3) ?
N9 C10 C11 C18 . . . . 137.4(4) ?
N6 C10 C11 C18 . . . . -40.4(5) ?
N9 C10 C11 C12 . . . . -42.3(6) ?
N6 C10 C11 C12 . . . . 139.8(4) ?
C18 C11 C12 C15 . . . . -1.1(5) ?
C10 C11 C12 C15 . . . . 178.7(3) ?
C18 C11 C12 C13 . . . . 175.9(4) ?
C10 C11 C12 C13 . . . . -4.3(6) ?
C11 C12 C13 C14 . . . . -176.9(4) ?
C15 C12 C13 C14 . . . . 0.3(4) ?
C12 C13 C14 N10 . . . . -1.0(5) ?
C11 C12 C15 N10 . . . . 178.1(3) ?
C13 C12 C15 N10 . . . . 0.4(4) ?
C11 C12 C15 C16 . . . . 0.2(5) ?
C13 C12 C15 C16 . . . . -177.5(4) ?
N10 C15 C16 C17 . . . . -176.8(4) ?
C12 C15 C16 C17 . . . . 0.6(6) ?
C15 C16 C17 C18 . . . . -0.6(6) ?
C12 C11 C18 C17 . . . . 1.1(6) ?
C10 C11 C18 C17 . . . . -178.7(4) ?
C16 C17 C18 C11 . . . . -0.2(7) ?
N4 C1 N1 N2 . . . . -0.2(4) ?
C2 C1 N1 N2 . . . . 175.4(3) ?
C1 N1 N2 N3 . . . . -0.5(4) ?
N1 N2 N3 N4 . . . . 0.9(4) ?
N1 C1 N4 N3 . . . . 0.8(4) ?
C2 C1 N4 N3 . . . . -174.6(4) ?
N2 N3 N4 C1 . . . . -1.1(4) ?
C4 C5 N5 C6 . . . . -0.1(5) ?
C7 C6 N5 C5 . . . . -179.4(4) ?
C3 C6 N5 C5 . . . . -0.8(4) ?
N6 C10 N9 N8 . . . . 0.5(4) ?
C11 C10 N9 N8 . . . . -177.6(4) ?
C10 N9 N8 N7 . . . . -0.6(4) ?
N9 N8 N7 N6 . . . . 0.5(4) ?
N9 C10 N6 N7 . . . . -0.2(4) ?
C11 C10 N6 N7 . . . . 178.0(3) ?
N8 N7 N6 C10 . . . . -0.2(4) ?
C13 C14 N10 C15 . . . . 1.3(5) ?
C16 C15 N10 C14 . . . . 176.6(4) ?
C12 C15 N10 C14 . . . . -1.0(4) ?
